data_4508505
loop_
_publ_author_name
'Hu, Fei-Long'
'Wu, Wei'
'Liang, Peng'
'Gu, Yun-Qiong'
'Zhu, Li-Gang'
'Wei, Han'
'Lang, Jian-Ping'

_publ_section_title
;
 Construction of Entangled Coordination Polymers Based on M2+Ions,
 4,4&#x2032;-{[1,2-Phenylenebis(methylene)]bis(oxy)}dibenzoate and
 Different N-Donor Ligands
;
_journal_issue 11
_journal_name_full 'Crystal Growth &amp; Design'
_journal_page_first 5050
_journal_paper_doi 10.1021/cg401212s
_journal_volume 13
_journal_year 2013
_chemical_formula_sum 'C112 H84 Co4 N8 O24'
_chemical_formula_weight 2161.59
_chemical_name_systematic
; 
 ? 
;
_space_group_IT_number 14
_symmetry_cell_setting monoclinic
_symmetry_space_group_name_Hall '-P 2ybc'
_symmetry_space_group_name_H-M 'P 1 21/c 1'
_atom_sites_solution_hydrogens geom
_atom_sites_solution_primary direct
_atom_sites_solution_secondary difmap
_audit_creation_method SHELXL-97
_cell_angle_alpha 90.00
_cell_angle_beta 102.274(12)
_cell_angle_gamma 90.00
_cell_formula_units_Z 2
_cell_length_a 8.855(4)
_cell_length_b 17.267(8)
_cell_length_c 34.250(15)
_cell_measurement_reflns_used 4333
_cell_measurement_temperature 293(2)
_cell_measurement_theta_max 23.73
_cell_measurement_theta_min 2.35
_cell_volume 5117(4)
_computing_cell_refinement 'Bruker SMART'
_computing_data_collection 'Bruker SMART'
_computing_data_reduction 'Bruker SHELXTL'
_computing_molecular_graphics 'Bruker SHELXTL'
_computing_publication_material 'Bruker SHELXTL'
_computing_structure_refinement 'SHELXL-97 (Sheldrick, 1997)'
_computing_structure_solution 'SHELXS-97 (Sheldrick, 1990)'
_diffrn_ambient_temperature 293(2)
_diffrn_measured_fraction_theta_full 0.996
_diffrn_measured_fraction_theta_max 0.996
_diffrn_measurement_device_type 'CCD area detector'
_diffrn_measurement_method 'phi and omega scans'
_diffrn_radiation_monochromator graphite
_diffrn_radiation_source 'fine-focus sealed tube'
_diffrn_radiation_type MoK\a
_diffrn_radiation_wavelength 0.71073
_diffrn_reflns_av_R_equivalents 0.0631
_diffrn_reflns_av_sigmaI/netI 0.0759
_diffrn_reflns_limit_h_max 10
_diffrn_reflns_limit_h_min -10
_diffrn_reflns_limit_k_max 20
_diffrn_reflns_limit_k_min -20
_diffrn_reflns_limit_l_max 31
_diffrn_reflns_limit_l_min -40
_diffrn_reflns_number 28483
_diffrn_reflns_theta_full 25.01
_diffrn_reflns_theta_max 25.01
_diffrn_reflns_theta_min 1.69
_exptl_absorpt_coefficient_mu 0.716
_exptl_absorpt_correction_T_max 0.8701
_exptl_absorpt_correction_T_min 0.8642
_exptl_absorpt_correction_type multi-scan
_exptl_absorpt_process_details sadabs
_exptl_crystal_colour pink
_exptl_crystal_density_diffrn 1.403
_exptl_crystal_density_method 'not measured'
_exptl_crystal_description block
_exptl_crystal_F_000 2224
_exptl_crystal_size_max 0.21
_exptl_crystal_size_mid 0.20
_exptl_crystal_size_min 0.20
_refine_diff_density_max 0.572
_refine_diff_density_min -0.573
_refine_diff_density_rms 0.091
_refine_ls_extinction_method none
_refine_ls_goodness_of_fit_ref 1.143
_refine_ls_hydrogen_treatment constr
_refine_ls_matrix_type full
_refine_ls_number_parameters 676
_refine_ls_number_reflns 9000
_refine_ls_number_restraints 0
_refine_ls_restrained_S_all 1.143
_refine_ls_R_factor_all 0.1067
_refine_ls_R_factor_gt 0.0730
_refine_ls_shift/su_max 0.001
_refine_ls_shift/su_mean 0.000
_refine_ls_structure_factor_coef Fsqd
_refine_ls_weighting_details 'calc w=1/[\s^2^(Fo^2^)+(0.0416P)^2^+20.9394P] where P=(Fo^2^+2Fc^2^)/3'
_refine_ls_weighting_scheme calc
_refine_ls_wR_factor_gt 0.1596
_refine_ls_wR_factor_ref 0.1719
_reflns_number_gt 6430
_reflns_number_total 9000
_reflns_threshold_expression >2sigma(I)
_cod_data_source_file cg401212s_si_002.cif
_cod_data_source_block 7
_cod_original_sg_symbol_H-M p21/c
_cod_database_code 4508505

loop_
_symmetry_equiv_pos_as_xyz
'x, y, z'
'-x, y+1/2, -z+1/2'
'-x, -y, -z'
'x, -y-1/2, z-1/2'

loop_
_atom_site_label
_atom_site_type_symbol
_atom_site_fract_x
_atom_site_fract_y
_atom_site_fract_z
_atom_site_U_iso_or_equiv
_atom_site_adp_type
_atom_site_occupancy
_atom_site_symmetry_multiplicity
_atom_site_calc_flag
_atom_site_refinement_flags
Co1 Co 0.48095(8) 0.78612(4) 0.80336(2) 0.01981(19) Uani 1 1 d .
Co2 Co 0.12866(8) 0.82210(4) 0.83739(2) 0.0234(2) Uani 1 1 d .
O1 O -0.0891(5) 0.8280(3) 0.84275(13) 0.0399(11) Uani 1 1 d .
O2 O 0.2009(5) 0.7213(2) 0.85798(13) 0.0348(10) Uani 1 1 d .
O3 O 0.4128(5) 0.6934(2) 0.83402(12) 0.0307(10) Uani 1 1 d .
O4 O 0.4283(5) 0.4121(3) 0.95113(14) 0.0444(12) Uani 1 1 d .
O5 O 0.0713(4) 0.8284(3) 0.77888(11) 0.0340(10) Uani 1 1 d .
O6 O 0.2750(4) 0.7782(2) 0.75880(12) 0.0330(10) Uani 1 1 d .
O7 O -0.2352(5) 0.7769(3) 0.59701(12) 0.0437(12) Uani 1 1 d .
O8 O 0.2125(5) 0.9175(3) 0.86806(14) 0.0411(11) Uani 1 1 d .
O9 O 0.3839(5) 0.8641(2) 0.84010(13) 0.0388(11) Uani 1 1 d .
O10 O 0.6875(5) 1.1948(2) 0.88619(16) 0.0493(13) Uani 1 1 d .
O11 O 0.6812(4) 0.7848(3) 0.84860(13) 0.0428(12) Uani 1 1 d .
O12 O 1.0596(5) 0.6452(3) 1.00919(13) 0.0476(13) Uani 1 1 d .
N1 N 0.5919(5) 0.7120(3) 0.76827(14) 0.0283(11) Uani 1 1 d .
N2 N 0.7677(5) 0.6439(3) 0.74664(14) 0.0279(11) Uani 1 1 d .
N3 N 0.5424(5) 0.8850(3) 0.77334(14) 0.0251(11) Uani 1 1 d .
N4 N 0.6909(5) 0.9779(3) 0.75903(15) 0.0279(11) Uani 1 1 d .
C1 C 0.1377(7) 0.7998(3) 0.75292(18) 0.0273(14) Uani 1 1 d .
C2 C 0.0397(6) 0.7913(3) 0.71145(17) 0.0269(13) Uani 1 1 d .
C3 C -0.0904(7) 0.8378(4) 0.69900(18) 0.0369(16) Uani 1 1 d .
H3 H -0.1184 0.8730 0.7168 0.044 Uiso 1 1 calc R
C4 C -0.1784(7) 0.8322(4) 0.66055(19) 0.0416(17) Uani 1 1 d .
H4 H -0.2641 0.8640 0.6524 0.050 Uiso 1 1 calc R
C5 C -0.1384(7) 0.7792(4) 0.63425(17) 0.0320(14) Uani 1 1 d .
C6 C -0.0107(7) 0.7322(4) 0.64635(19) 0.0382(16) Uani 1 1 d .
H6 H 0.0160 0.6961 0.6288 0.046 Uiso 1 1 calc R
C7 C 0.0769(7) 0.7391(4) 0.68473(19) 0.0373(16) Uani 1 1 d .
H7 H 0.1631 0.7075 0.6927 0.045 Uiso 1 1 calc R
C8 C -0.1793(8) 0.7381(4) 0.56593(18) 0.0420(17) Uani 1 1 d .
H8A H -0.1518 0.6851 0.5738 0.050 Uiso 1 1 calc R
H8B H -0.0877 0.7641 0.5612 0.050 Uiso 1 1 calc R
C9 C 0.6058(8) 1.2642(4) 0.8910(2) 0.0425(17) Uani 1 1 d .
H9A H 0.5763 1.2638 0.9167 0.051 Uiso 1 1 calc R
H9B H 0.5126 1.2676 0.8702 0.051 Uiso 1 1 calc R
C10 C 0.6038(7) 1.1277(4) 0.8828(2) 0.0380(16) Uani 1 1 d .
C11 C 0.4623(8) 1.1204(4) 0.8930(2) 0.0419(17) Uani 1 1 d .
H11 H 0.4203 1.1619 0.9044 0.050 Uiso 1 1 calc R
C12 C 0.3840(8) 1.0518(4) 0.8865(2) 0.0418(17) Uani 1 1 d .
H12 H 0.2880 1.0476 0.8933 0.050 Uiso 1 1 calc R
C13 C 0.4430(7) 0.9885(3) 0.87017(18) 0.0312(14) Uani 1 1 d .
C14 C 0.5889(8) 0.9944(4) 0.8613(2) 0.0431(17) Uani 1 1 d .
H14 H 0.6320 0.9520 0.8509 0.052 Uiso 1 1 calc R
C15 C 0.6694(8) 1.0636(4) 0.8679(2) 0.0489(19) Uani 1 1 d .
H15 H 0.7676 1.0674 0.8625 0.059 Uiso 1 1 calc R
C16 C 0.3443(7) 0.9191(4) 0.85882(18) 0.0309(14) Uani 1 1 d .
C17 C 0.8319(7) 1.0694(4) 0.7262(2) 0.0448(19) Uani 1 1 d .
H17 H 0.7441 1.0753 0.7060 0.054 Uiso 1 1 calc R
C18 C 0.8292(7) 1.0201(3) 0.75741(19) 0.0310(14) Uani 1 1 d .
C19 C 0.9584(7) 1.0114(4) 0.78758(19) 0.0341(15) Uani 1 1 d .
H19 H 0.9558 0.9789 0.8091 0.041 Uiso 1 1 calc R
C20 C 0.5405(7) 1.0028(4) 0.7471(2) 0.0413(17) Uani 1 1 d .
H20 H 0.5074 1.0499 0.7352 0.050 Uiso 1 1 calc R
C21 C 0.4510(7) 0.9456(4) 0.7561(2) 0.0382(17) Uani 1 1 d .
H21 H 0.3437 0.9467 0.7514 0.046 Uiso 1 1 calc R
C22 C 0.6848(7) 0.9066(3) 0.77430(18) 0.0303(14) Uani 1 1 d .
H22 H 0.7712 0.8763 0.7843 0.036 Uiso 1 1 calc R
C23 C 1.0346(8) 0.6105(4) 0.7753(2) 0.052(2) Uani 1 1 d .
H23 H 1.0328 0.6444 0.7963 0.062 Uiso 1 1 calc R
C24 C 0.9059(6) 0.6008(3) 0.74570(18) 0.0276(13) Uani 1 1 d .
C25 C 0.9094(7) 0.5509(4) 0.71437(19) 0.0340(15) Uani 1 1 d .
H25 H 0.8210 0.5441 0.6944 0.041 Uiso 1 1 calc R
C26 C 0.7230(7) 0.6743(4) 0.77826(18) 0.0326(15) Uani 1 1 d .
H26 H 0.7786 0.6694 0.8044 0.039 Uiso 1 1 calc R
C27 C 0.6557(8) 0.6641(5) 0.7139(2) 0.050(2) Uani 1 1 d .
H27 H 0.6545 0.6518 0.6874 0.060 Uiso 1 1 calc R
C28 C 0.5482(8) 0.7051(4) 0.7274(2) 0.0462(18) Uani 1 1 d .
H28 H 0.4585 0.7255 0.7116 0.055 Uiso 1 1 calc R
C29 C 0.8232(7) 0.7922(4) 0.86138(18) 0.0304(14) Uani 1 1 d .
C30 C 0.8911(6) 0.7543(4) 0.90072(17) 0.0288(14) Uani 1 1 d .
C31 C 1.0237(7) 0.7815(4) 0.92545(18) 0.0361(15) Uani 1 1 d .
H31 H 1.0737 0.8242 0.9174 0.043 Uiso 1 1 calc R
C32 C 1.0850(7) 0.7473(4) 0.96186(19) 0.0395(16) Uani 1 1 d .
H32 H 1.1738 0.7672 0.9783 0.047 Uiso 1 1 calc R
C33 C 1.0134(7) 0.6838(4) 0.97340(19) 0.0373(15) Uani 1 1 d .
C34 C 0.8848(8) 0.6525(4) 0.9482(2) 0.0430(17) Uani 1 1 d .
H34 H 0.8414 0.6068 0.9550 0.052 Uiso 1 1 calc R
C35 C 0.8217(8) 0.6893(4) 0.9129(2) 0.0432(17) Uani 1 1 d .
H35 H 0.7310 0.6703 0.8969 0.052 Uiso 1 1 calc R
C36 C 1.1851(8) 0.6779(4) 1.03765(18) 0.0394(16) Uani 1 1 d .
H36A H 1.1688 0.7331 1.0404 0.047 Uiso 1 1 calc R
H36B H 1.2813 0.6707 1.0288 0.047 Uiso 1 1 calc R
C37 C 1.1932(7) 0.6381(3) 1.07704(18) 0.0303(14) Uani 1 1 d .
C38 C 1.2919(7) 0.6675(4) 1.11154(19) 0.0359(15) Uani 1 1 d .
C39 C 1.2975(9) 0.6312(4) 1.1480(2) 0.0468(18) Uani 1 1 d .
H39 H 1.3611 0.6511 1.1710 0.056 Uiso 1 1 calc R
C40 C 1.2112(9) 0.5668(4) 1.1507(2) 0.0469(18) Uani 1 1 d .
H40 H 1.2175 0.5429 1.1753 0.056 Uiso 1 1 calc R
C41 C 1.1150(8) 0.5367(4) 1.1173(2) 0.0440(18) Uani 1 1 d .
H41 H 1.0559 0.4929 1.1192 0.053 Uiso 1 1 calc R
C42 C 1.1077(7) 0.5726(4) 1.0808(2) 0.0408(17) Uani 1 1 d .
H42 H 1.0433 0.5521 1.0581 0.049 Uiso 1 1 calc R
C43 C 0.3189(7) 0.6804(3) 0.85535(17) 0.0261(13) Uani 1 1 d .
C44 C 0.3411(7) 0.6087(3) 0.88041(17) 0.0265(13) Uani 1 1 d .
C45 C 0.4660(7) 0.5597(3) 0.88001(19) 0.0341(15) Uani 1 1 d .
H45 H 0.5324 0.5705 0.8630 0.041 Uiso 1 1 calc R
C46 C 0.4920(8) 0.4966(4) 0.9041(2) 0.0415(17) Uani 1 1 d .
H46 H 0.5774 0.4654 0.9039 0.050 Uiso 1 1 calc R
C47 C 0.3926(7) 0.4782(3) 0.92909(19) 0.0333(15) Uani 1 1 d .
C48 C 0.2702(7) 0.5253(3) 0.93042(19) 0.0339(15) Uani 1 1 d .
H48 H 0.2044 0.5139 0.9475 0.041 Uiso 1 1 calc R
C49 C 0.2442(7) 0.5908(3) 0.90596(18) 0.0311(14) Uani 1 1 d .
H49 H 0.1606 0.6228 0.9069 0.037 Uiso 1 1 calc R
C50 C 0.3197(8) 0.3851(4) 0.9739(2) 0.0417(17) Uani 1 1 d .
H50A H 0.2171 0.3824 0.9569 0.050 Uiso 1 1 calc R
H50B H 0.3166 0.4209 0.9955 0.050 Uiso 1 1 calc R
C51 C 0.3675(8) 0.3069(4) 0.99042(18) 0.0364(16) Uani 1 1 d .
C52 C 0.4746(8) 0.3012(4) 1.0259(2) 0.0456(18) Uani 1 1 d .
H52 H 0.5187 0.3465 1.0380 0.055 Uiso 1 1 calc R
C53 C 0.5186(9) 0.2324(5) 1.0441(2) 0.058(2) Uani 1 1 d .
H53 H 0.5890 0.2310 1.0685 0.070 Uiso 1 1 calc R
C54 C 0.4575(11) 0.1650(5) 1.0259(2) 0.071(3) Uani 1 1 d .
H54 H 0.4870 0.1174 1.0378 0.085 Uiso 1 1 calc R
C55 C 0.3524(10) 0.1684(4) 0.9900(2) 0.057(2) Uani 1 1 d .
H55 H 0.3127 0.1226 0.9777 0.069 Uiso 1 1 calc R
C56 C 0.3043(8) 0.2387(4) 0.97183(18) 0.0377(16) Uani 1 1 d .
O122 O 0.057(9) 0.954(3) 0.048(2) 0.85(10) Uani 0.50 1 d P

loop_
_atom_site_aniso_label
_atom_site_aniso_U_11
_atom_site_aniso_U_22
_atom_site_aniso_U_33
_atom_site_aniso_U_23
_atom_site_aniso_U_13
_atom_site_aniso_U_12
Co1 0.0173(4) 0.0213(4) 0.0211(4) 0.0021(3) 0.0045(3) -0.0010(3)
Co2 0.0218(4) 0.0266(4) 0.0209(4) 0.0007(3) 0.0027(3) 0.0006(3)
O1 0.028(2) 0.057(3) 0.036(3) 0.025(2) 0.0096(19) 0.006(2)
O2 0.033(2) 0.031(2) 0.043(3) 0.012(2) 0.015(2) 0.0095(19)
O3 0.037(2) 0.023(2) 0.036(2) 0.0049(18) 0.015(2) -0.0016(18)
O4 0.039(3) 0.041(3) 0.056(3) 0.023(2) 0.014(2) 0.006(2)
O5 0.027(2) 0.055(3) 0.018(2) -0.001(2) 0.0000(17) 0.012(2)
O6 0.023(2) 0.044(3) 0.029(2) -0.002(2) -0.0003(18) 0.0026(19)
O7 0.036(2) 0.067(3) 0.023(2) -0.009(2) -0.0027(19) 0.005(2)
O8 0.039(3) 0.038(3) 0.050(3) -0.008(2) 0.018(2) -0.009(2)
O9 0.045(3) 0.029(2) 0.044(3) -0.015(2) 0.014(2) -0.001(2)
O10 0.042(3) 0.024(3) 0.084(4) -0.013(2) 0.017(3) -0.005(2)
O11 0.020(2) 0.067(3) 0.036(3) 0.001(2) -0.0056(19) 0.000(2)
O12 0.049(3) 0.051(3) 0.035(3) 0.008(2) -0.008(2) -0.009(2)
N1 0.028(3) 0.029(3) 0.028(3) 0.001(2) 0.007(2) 0.002(2)
N2 0.026(3) 0.030(3) 0.027(3) -0.003(2) 0.006(2) 0.010(2)
N3 0.025(3) 0.026(3) 0.024(3) 0.006(2) 0.005(2) 0.002(2)
N4 0.023(2) 0.024(3) 0.037(3) 0.011(2) 0.006(2) -0.001(2)
C1 0.027(3) 0.023(3) 0.029(3) 0.003(3) -0.001(3) -0.003(2)
C2 0.024(3) 0.032(3) 0.024(3) -0.001(3) 0.005(2) -0.001(3)
C3 0.034(3) 0.053(4) 0.023(3) -0.005(3) 0.004(3) 0.012(3)
C4 0.028(3) 0.059(5) 0.035(4) -0.005(3) -0.001(3) 0.017(3)
C5 0.026(3) 0.047(4) 0.020(3) 0.004(3) -0.003(2) -0.002(3)
C6 0.038(4) 0.045(4) 0.031(4) -0.011(3) 0.005(3) 0.001(3)
C7 0.030(3) 0.045(4) 0.033(4) -0.003(3) -0.002(3) 0.005(3)
C8 0.045(4) 0.050(4) 0.028(4) -0.005(3) 0.001(3) 0.002(3)
C9 0.044(4) 0.035(4) 0.045(4) -0.007(3) 0.001(3) 0.003(3)
C10 0.040(4) 0.028(4) 0.046(4) -0.005(3) 0.010(3) -0.004(3)
C11 0.047(4) 0.028(4) 0.054(5) -0.018(3) 0.019(3) -0.002(3)
C12 0.037(4) 0.039(4) 0.056(5) -0.013(3) 0.026(3) -0.006(3)
C13 0.036(3) 0.028(3) 0.029(3) -0.006(3) 0.006(3) -0.005(3)
C14 0.044(4) 0.030(4) 0.060(5) -0.016(3) 0.020(3) -0.001(3)
C15 0.041(4) 0.034(4) 0.078(6) -0.012(4) 0.027(4) -0.009(3)
C16 0.030(3) 0.031(4) 0.029(4) 0.001(3) 0.001(3) -0.003(3)
C17 0.029(3) 0.053(4) 0.047(4) 0.030(4) -0.005(3) -0.012(3)
C18 0.026(3) 0.026(3) 0.040(4) 0.007(3) 0.005(3) -0.006(3)
C19 0.032(3) 0.038(4) 0.032(4) 0.015(3) 0.006(3) -0.001(3)
C20 0.034(4) 0.029(4) 0.059(5) 0.021(3) 0.005(3) 0.007(3)
C21 0.022(3) 0.032(4) 0.055(5) 0.015(3) -0.002(3) -0.001(3)
C22 0.025(3) 0.031(3) 0.036(4) 0.010(3) 0.008(3) 0.005(3)
C23 0.043(4) 0.059(5) 0.048(5) -0.029(4) -0.004(3) 0.019(4)
C24 0.021(3) 0.026(3) 0.034(4) -0.004(3) 0.005(3) 0.004(2)
C25 0.026(3) 0.041(4) 0.033(4) -0.010(3) 0.000(3) 0.006(3)
C26 0.030(3) 0.037(4) 0.027(3) -0.010(3) -0.004(3) 0.008(3)
C27 0.046(4) 0.072(5) 0.029(4) -0.001(4) 0.004(3) 0.029(4)
C28 0.047(4) 0.058(5) 0.032(4) 0.004(3) 0.005(3) 0.021(4)
C29 0.026(3) 0.039(4) 0.028(3) -0.005(3) 0.010(3) 0.001(3)
C30 0.023(3) 0.040(4) 0.024(3) 0.002(3) 0.006(2) -0.001(3)
C31 0.033(3) 0.041(4) 0.033(4) 0.004(3) 0.002(3) -0.006(3)
C32 0.032(3) 0.048(4) 0.033(4) 0.006(3) -0.005(3) -0.008(3)
C33 0.039(4) 0.037(4) 0.036(4) 0.003(3) 0.010(3) -0.006(3)
C34 0.048(4) 0.044(4) 0.035(4) 0.005(3) 0.005(3) -0.013(3)
C35 0.035(4) 0.059(5) 0.033(4) -0.001(3) 0.003(3) -0.013(3)
C36 0.042(4) 0.043(4) 0.031(4) 0.005(3) 0.003(3) 0.000(3)
C37 0.034(3) 0.026(3) 0.031(4) 0.003(3) 0.006(3) 0.004(3)
C38 0.043(4) 0.027(3) 0.036(4) 0.000(3) 0.004(3) 0.002(3)
C39 0.062(5) 0.043(4) 0.034(4) -0.010(3) 0.009(3) 0.000(4)
C40 0.062(5) 0.046(4) 0.033(4) 0.009(3) 0.011(4) -0.003(4)
C41 0.049(4) 0.038(4) 0.042(4) 0.010(3) 0.002(3) -0.008(3)
C42 0.038(4) 0.033(4) 0.046(4) 0.001(3) -0.004(3) -0.005(3)
C43 0.031(3) 0.024(3) 0.021(3) 0.000(3) 0.002(3) -0.008(3)
C44 0.032(3) 0.023(3) 0.024(3) 0.000(2) 0.004(3) -0.002(3)
C45 0.038(4) 0.029(3) 0.040(4) 0.011(3) 0.019(3) 0.001(3)
C46 0.036(4) 0.035(4) 0.053(5) 0.008(3) 0.009(3) 0.013(3)
C47 0.036(3) 0.026(3) 0.040(4) 0.011(3) 0.011(3) -0.004(3)
C48 0.038(4) 0.029(3) 0.038(4) 0.007(3) 0.017(3) -0.002(3)
C49 0.031(3) 0.028(3) 0.034(4) 0.002(3) 0.008(3) -0.001(3)
C50 0.046(4) 0.037(4) 0.044(4) 0.012(3) 0.014(3) 0.003(3)
C51 0.049(4) 0.037(4) 0.024(3) 0.006(3) 0.009(3) -0.007(3)
C52 0.052(4) 0.046(4) 0.033(4) 0.006(3) -0.003(3) -0.004(3)
C53 0.061(5) 0.065(6) 0.036(4) 0.005(4) -0.014(4) -0.003(4)
C54 0.095(7) 0.054(5) 0.051(5) 0.025(4) -0.010(5) 0.012(5)
C55 0.082(6) 0.032(4) 0.048(5) 0.005(3) -0.007(4) -0.011(4)
C56 0.047(4) 0.038(4) 0.024(4) 0.005(3) -0.001(3) 0.005(3)
O122 0.88(13) 0.37(6) 0.87(13) 0.14(7) -0.81(12) -0.05(7)

loop_
_atom_type_symbol
_atom_type_description
_atom_type_scat_dispersion_real
_atom_type_scat_dispersion_imag
_atom_type_scat_source
C C 0.0033 0.0016 'International Tables Vol C Tables 4.2.6.8 and 6.1.1.4'
H H 0.0000 0.0000 'International Tables Vol C Tables 4.2.6.8 and 6.1.1.4'
Co Co 0.3494 0.9721 'International Tables Vol C Tables 4.2.6.8 and 6.1.1.4'
N N 0.0061 0.0033 'International Tables Vol C Tables 4.2.6.8 and 6.1.1.4'
O O 0.0106 0.0060 'International Tables Vol C Tables 4.2.6.8 and 6.1.1.4'

loop_
_geom_angle_atom_site_label_1
_geom_angle_atom_site_label_2
_geom_angle_atom_site_label_3
_geom_angle
_geom_angle_site_symmetry_1
_geom_angle_site_symmetry_3
O3 Co1 O11 84.75(18) . .
O3 Co1 O6 90.92(17) . .
O11 Co1 O6 175.39(18) . .
O3 Co1 N3 176.81(17) . .
O11 Co1 N3 95.94(18) . .
O6 Co1 N3 88.47(17) . .
O3 Co1 N1 92.32(18) . .
O11 Co1 N1 89.49(18) . .
O6 Co1 N1 89.09(17) . .
N3 Co1 N1 90.80(19) . .
O3 Co1 O9 89.51(17) . .
O11 Co1 O9 87.41(18) . .
O6 Co1 O9 94.16(17) . .
N3 Co1 O9 87.41(18) . .
N1 Co1 O9 176.24(18) . .
O2 Co2 O5 114.54(19) . .
O2 Co2 O1 105.41(18) . .
O5 Co2 O1 92.65(17) . .
O2 Co2 O8 119.34(19) . .
O5 Co2 O8 118.39(19) . .
O1 Co2 O8 99.69(19) . .
O2 Co2 O9 91.28(17) . .
O5 Co2 O9 93.51(17) . .
O1 Co2 O9 157.85(18) . .
O8 Co2 O9 58.84(16) . .
C29 O1 Co2 137.4(4) 1_455 .
C43 O2 Co2 133.0(4) . .
C43 O3 Co1 138.0(4) . .
C47 O4 C50 117.9(5) . .
C1 O5 Co2 129.6(4) . .
C1 O6 Co1 139.2(4) . .
C5 O7 C8 117.2(5) . .
C16 O8 Co2 98.3(4) . .
C16 O9 Co1 168.3(4) . .
C16 O9 Co2 83.2(4) . .
Co1 O9 Co2 106.53(17) . .
C10 O10 C9 116.3(5) . .
C29 O11 Co1 153.1(4) . .
C33 O12 C36 117.1(5) . .
C26 N1 C28 105.4(5) . .
C26 N1 Co1 129.7(4) . .
C28 N1 Co1 124.1(4) . .
C26 N2 C27 106.0(5) . .
C26 N2 C24 128.4(5) . .
C27 N2 C24 125.6(5) . .
C22 N3 C21 105.7(5) . .
C22 N3 Co1 124.2(4) . .
C21 N3 Co1 129.1(4) . .
C22 N4 C20 106.5(5) . .
C22 N4 C18 125.8(5) . .
C20 N4 C18 127.6(5) . .
O6 C1 O5 125.9(5) . .
O6 C1 C2 118.1(5) . .
O5 C1 C2 116.1(5) . .
C7 C2 C3 118.3(5) . .
C7 C2 C1 121.3(5) . .
C3 C2 C1 120.4(5) . .
C4 C3 C2 120.8(6) . .
C4 C3 H3 119.6 . .
C2 C3 H3 119.6 . .
C5 C4 C3 119.8(6) . .
C5 C4 H4 120.1 . .
C3 C4 H4 120.1 . .
O7 C5 C6 124.7(6) . .
O7 C5 C4 115.3(5) . .
C6 C5 C4 120.0(5) . .
C5 C6 C7 119.5(6) . .
C5 C6 H6 120.2 . .
C7 C6 H6 120.2 . .
C2 C7 C6 121.6(6) . .
C2 C7 H7 119.2 . .
C6 C7 H7 119.2 . .
O7 C8 C56 109.0(5) . 2_556
O7 C8 H8A 109.9 . .
C56 C8 H8A 109.9 2_556 .
O7 C8 H8B 109.9 . .
C56 C8 H8B 109.9 2_556 .
H8A C8 H8B 108.3 . .
O10 C9 C38 109.1(5) . 3_777
O10 C9 H9A 109.9 . .
C38 C9 H9A 109.9 3_777 .
O10 C9 H9B 109.9 . .
C38 C9 H9B 109.9 3_777 .
H9A C9 H9B 108.3 . .
O10 C10 C11 124.2(6) . .
O10 C10 C15 116.3(6) . .
C11 C10 C15 119.5(6) . .
C12 C11 C10 119.7(6) . .
C12 C11 H11 120.1 . .
C10 C11 H11 120.1 . .
C11 C12 C13 122.0(6) . .
C11 C12 H12 119.0 . .
C13 C12 H12 119.0 . .
C12 C13 C14 118.7(6) . .
C12 C13 C16 119.5(6) . .
C14 C13 C16 121.5(6) . .
C15 C14 C13 119.7(6) . .
C15 C14 H14 120.1 . .
C13 C14 H14 120.1 . .
C14 C15 C10 120.3(6) . .
C14 C15 H15 119.9 . .
C10 C15 H15 119.9 . .
O9 C16 O8 119.2(6) . .
O9 C16 C13 122.6(6) . .
O8 C16 C13 118.1(6) . .
C18 C17 C23 120.1(6) . 2_756
C18 C17 H17 120.0 . .
C23 C17 H17 120.0 2_756 .
C17 C18 C19 120.3(6) . .
C17 C18 N4 120.1(5) . .
C19 C18 N4 119.7(5) . .
C25 C19 C18 119.4(6) 2_756 .
C25 C19 H19 120.3 2_756 .
C18 C19 H19 120.3 . .
C21 C20 N4 106.5(5) . .
C21 C20 H20 126.8 . .
N4 C20 H20 126.8 . .
C20 C21 N3 109.6(5) . .
C20 C21 H21 125.2 . .
N3 C21 H21 125.2 . .
N3 C22 N4 111.7(5) . .
N3 C22 H22 124.2 . .
N4 C22 H22 124.2 . .
C24 C23 C17 119.6(6) . 2_746
C24 C23 H23 120.2 . .
C17 C23 H23 120.2 2_746 .
C23 C24 C25 120.0(5) . .
C23 C24 N2 120.0(5) . .
C25 C24 N2 119.9(5) . .
C19 C25 C24 120.6(6) 2_746 .
C19 C25 H25 119.7 2_746 .
C24 C25 H25 119.7 . .
N1 C26 N2 112.4(5) . .
N1 C26 H26 123.8 . .
N2 C26 H26 123.8 . .
C28 C27 N2 107.0(6) . .
C28 C27 H27 126.5 . .
N2 C27 H27 126.5 . .
C27 C28 N1 109.2(6) . .
C27 C28 H28 125.4 . .
N1 C28 H28 125.4 . .
O11 C29 O1 123.6(6) . 1_655
O11 C29 C30 116.8(5) . .
O1 C29 C30 119.5(5) 1_655 .
C31 C30 C35 117.8(6) . .
C31 C30 C29 122.0(6) . .
C35 C30 C29 120.2(5) . .
C30 C31 C32 121.9(6) . .
C30 C31 H31 119.0 . .
C32 C31 H31 119.0 . .
C33 C32 C31 119.1(6) . .
C33 C32 H32 120.4 . .
C31 C32 H32 120.4 . .
C32 C33 O12 125.2(6) . .
C32 C33 C34 120.2(6) . .
O12 C33 C34 114.6(6) . .
C35 C34 C33 119.7(6) . .
C35 C34 H34 120.2 . .
C33 C34 H34 120.2 . .
C34 C35 C30 121.0(6) . .
C34 C35 H35 119.5 . .
C30 C35 H35 119.5 . .
O12 C36 C37 108.2(5) . .
O12 C36 H36A 110.1 . .
C37 C36 H36A 110.1 . .
O12 C36 H36B 110.1 . .
C37 C36 H36B 110.1 . .
H36A C36 H36B 108.4 . .
C42 C37 C38 118.1(6) . .
C42 C37 C36 122.4(6) . .
C38 C37 C36 119.5(6) . .
C39 C38 C37 119.4(6) . .
C39 C38 C9 120.0(6) . 3_777
C37 C38 C9 120.6(6) . 3_777
C40 C39 C38 121.0(7) . .
C40 C39 H39 119.5 . .
C38 C39 H39 119.5 . .
C39 C40 C41 120.7(7) . .
C39 C40 H40 119.7 . .
C41 C40 H40 119.7 . .
C40 C41 C42 118.9(7) . .
C40 C41 H41 120.5 . .
C42 C41 H41 120.5 . .
C37 C42 C41 122.0(6) . .
C37 C42 H42 119.0 . .
C41 C42 H42 119.0 . .
O3 C43 O2 127.0(5) . .
O3 C43 C44 117.8(5) . .
O2 C43 C44 115.2(5) . .
C49 C44 C45 118.0(5) . .
C49 C44 C43 121.6(5) . .
C45 C44 C43 120.2(5) . .
C46 C45 C44 120.9(6) . .
C46 C45 H45 119.6 . .
C44 C45 H45 119.6 . .
C45 C46 C47 120.8(6) . .
C45 C46 H46 119.6 . .
C47 C46 H46 119.6 . .
C48 C47 O4 124.8(6) . .
C48 C47 C46 119.7(6) . .
O4 C47 C46 115.5(6) . .
C47 C48 C49 119.6(6) . .
C47 C48 H48 120.2 . .
C49 C48 H48 120.2 . .
C44 C49 C48 121.0(6) . .
C44 C49 H49 119.5 . .
C48 C49 H49 119.5 . .
O4 C50 C51 109.3(5) . .
O4 C50 H50A 109.8 . .
C51 C50 H50A 109.8 . .
O4 C50 H50B 109.8 . .
C51 C50 H50B 109.8 . .
H50A C50 H50B 108.3 . .
C52 C51 C56 118.5(6) . .
C52 C51 C50 119.1(6) . .
C56 C51 C50 122.4(6) . .
C53 C52 C51 122.9(7) . .
C53 C52 H52 118.5 . .
C51 C52 H52 118.5 . .
C52 C53 C54 119.0(7) . .
C52 C53 H53 120.5 . .
C54 C53 H53 120.5 . .
C53 C54 C55 119.7(7) . .
C53 C54 H54 120.2 . .
C55 C54 H54 120.2 . .
C54 C55 C56 121.4(7) . .
C54 C55 H55 119.3 . .
C56 C55 H55 119.3 . .
C55 C56 C51 118.5(6) . .
C55 C56 C8 118.4(6) . 2_546
C51 C56 C8 123.0(6) . 2_546

loop_
_geom_bond_atom_site_label_1
_geom_bond_atom_site_label_2
_geom_bond_distance
_geom_bond_site_symmetry_2
Co1 O3 2.073(4) .
Co1 O11 2.092(4) .
Co1 O6 2.119(4) .
Co1 N3 2.123(5) .
Co1 N1 2.134(5) .
Co1 O9 2.143(4) .
Co2 O2 1.935(4) .
Co2 O5 1.963(4) .
Co2 O1 1.978(4) .
Co2 O8 2.008(4) .
Co2 O9 2.357(5) .
O1 C29 1.266(7) 1_455
O2 C43 1.280(7) .
O3 C43 1.239(7) .
O4 C47 1.368(7) .
O4 C50 1.438(8) .
O5 C1 1.266(7) .
O6 C1 1.247(7) .
O7 C5 1.378(7) .
O7 C8 1.432(8) .
O8 C16 1.273(7) .
O9 C16 1.237(7) .
O10 C10 1.367(7) .
O10 C9 1.427(7) .
O11 C29 1.246(7) .
O12 C33 1.379(7) .
O12 C36 1.430(7) .
N1 C26 1.310(7) .
N1 C28 1.375(8) .
N2 C26 1.337(7) .
N2 C27 1.375(8) .
N2 C24 1.438(7) .
N3 C22 1.309(7) .
N3 C21 1.375(7) .
N4 C22 1.343(7) .
N4 C20 1.376(8) .
N4 C18 1.436(7) .
C1 C2 1.506(8) .
C2 C7 1.375(8) .
C2 C3 1.394(8) .
C3 C4 1.384(8) .
C3 H3 0.9300 .
C4 C5 1.382(9) .
C4 H4 0.9300 .
C5 C6 1.382(9) .
C6 C7 1.382(8) .
C6 H6 0.9300 .
C7 H7 0.9300 .
C8 C56 1.513(8) 2_556
C8 H8A 0.9700 .
C8 H8B 0.9700 .
C9 C38 1.501(9) 3_777
C9 H9A 0.9700 .
C9 H9B 0.9700 .
C10 C11 1.377(9) .
C10 C15 1.396(9) .
C11 C12 1.367(9) .
C11 H11 0.9300 .
C12 C13 1.379(9) .
C12 H12 0.9300 .
C13 C14 1.393(9) .
C13 C16 1.486(8) .
C14 C15 1.386(9) .
C14 H14 0.9300 .
C15 H15 0.9300 .
C17 C18 1.372(8) .
C17 C23 1.390(9) 2_756
C17 H17 0.9300 .
C18 C19 1.377(8) .
C19 C25 1.370(8) 2_756
C19 H19 0.9300 .
C20 C21 1.342(8) .
C20 H20 0.9300 .
C21 H21 0.9300 .
C22 H22 0.9300 .
C23 C24 1.365(8) .
C23 C17 1.390(9) 2_746
C23 H23 0.9300 .
C24 C25 1.382(8) .
C25 C19 1.370(8) 2_746
C25 H25 0.9300 .
C26 H26 0.9300 .
C27 C28 1.346(9) .
C27 H27 0.9300 .
C28 H28 0.9300 .
C29 O1 1.266(7) 1_655
C29 C30 1.503(8) .
C30 C31 1.377(8) .
C30 C35 1.386(9) .
C31 C32 1.382(8) .
C31 H31 0.9300 .
C32 C33 1.366(9) .
C32 H32 0.9300 .
C33 C34 1.385(9) .
C34 C35 1.374(9) .
C34 H34 0.9300 .
C35 H35 0.9300 .
C36 C37 1.502(8) .
C36 H36A 0.9700 .
C36 H36B 0.9700 .
C37 C42 1.382(9) .
C37 C38 1.406(8) .
C38 C39 1.390(9) .
C38 C9 1.501(9) 3_777
C39 C40 1.363(10) .
C39 H39 0.9300 .
C40 C41 1.374(9) .
C40 H40 0.9300 .
C41 C42 1.385(9) .
C41 H41 0.9300 .
C42 H42 0.9300 .
C43 C44 1.495(8) .
C44 C49 1.384(8) .
C44 C45 1.395(8) .
C45 C46 1.357(8) .
C45 H45 0.9300 .
C46 C47 1.388(9) .
C46 H46 0.9300 .
C47 C48 1.364(9) .
C48 C49 1.397(8) .
C48 H48 0.9300 .
C49 H49 0.9300 .
C50 C51 1.491(9) .
C50 H50A 0.9700 .
C50 H50B 0.9700 .
C51 C52 1.377(9) .
C51 C56 1.397(9) .
C52 C53 1.360(10) .
C52 H52 0.9300 .
C53 C54 1.376(11) .
C53 H53 0.9300 .
C54 C55 1.377(10) .
C54 H54 0.9300 .
C55 C56 1.390(9) .
C55 H55 0.9300 .
C56 C8 1.513(8) 2_546

loop_
_geom_torsion_atom_site_label_1
_geom_torsion_atom_site_label_2
_geom_torsion_atom_site_label_3
_geom_torsion_atom_site_label_4
_geom_torsion
_geom_torsion_site_symmetry_1
_geom_torsion_site_symmetry_4
O2 Co2 O1 C29 15.8(7) . 1_455
O5 Co2 O1 C29 132.2(6) . 1_455
O8 Co2 O1 C29 -108.4(6) . 1_455
O9 Co2 O1 C29 -121.8(7) . 1_455
O5 Co2 O2 C43 64.5(6) . .
O1 Co2 O2 C43 164.7(5) . .
O8 Co2 O2 C43 -84.5(6) . .
O9 Co2 O2 C43 -30.0(5) . .
O11 Co1 O3 C43 107.4(6) . .
O6 Co1 O3 C43 -74.2(6) . .
N3 Co1 O3 C43 5(3) . .
N1 Co1 O3 C43 -163.4(6) . .
O9 Co1 O3 C43 19.9(6) . .
O2 Co2 O5 C1 -41.3(6) . .
O1 Co2 O5 C1 -149.5(5) . .
O8 Co2 O5 C1 108.0(5) . .
O9 Co2 O5 C1 51.8(5) . .
O3 Co1 O6 C1 83.1(6) . .
O11 Co1 O6 C1 103(2) . .
N3 Co1 O6 C1 -93.8(6) . .
N1 Co1 O6 C1 175.4(6) . .
O9 Co1 O6 C1 -6.5(6) . .
O2 Co2 O8 C16 75.9(4) . .
O5 Co2 O8 C16 -71.8(4) . .
O1 Co2 O8 C16 -170.2(4) . .
O9 Co2 O8 C16 4.0(3) . .
O3 Co1 O9 C16 163(2) . .
O11 Co1 O9 C16 78(2) . .
O6 Co1 O9 C16 -106(2) . .
N3 Co1 O9 C16 -18(2) . .
N1 Co1 O9 C16 44(4) . .
O3 Co1 O9 Co2 -51.63(19) . .
O11 Co1 O9 Co2 -136.4(2) . .
O6 Co1 O9 Co2 39.3(2) . .
N3 Co1 O9 Co2 127.5(2) . .
N1 Co1 O9 Co2 -171(3) . .
O2 Co2 O9 C16 -128.1(4) . .
O5 Co2 O9 C16 117.3(4) . .
O1 Co2 O9 C16 11.4(6) . .
O8 Co2 O9 C16 -4.1(4) . .
O2 Co2 O9 Co1 58.5(2) . .
O5 Co2 O9 Co1 -56.1(2) . .
O1 Co2 O9 Co1 -162.0(3) . .
O8 Co2 O9 Co1 -177.5(3) . .
O3 Co1 O11 C29 143.7(10) . .
O6 Co1 O11 C29 123(2) . .
N3 Co1 O11 C29 -39.4(10) . .
N1 Co1 O11 C29 51.3(10) . .
O9 Co1 O11 C29 -126.6(10) . .
O3 Co1 N1 C26 -74.6(6) . .
O11 Co1 N1 C26 10.1(6) . .
O6 Co1 N1 C26 -165.5(6) . .
N3 Co1 N1 C26 106.0(6) . .
O9 Co1 N1 C26 44(3) . .
O3 Co1 N1 C28 117.1(5) . .
O11 Co1 N1 C28 -158.2(5) . .
O6 Co1 N1 C28 26.2(5) . .
N3 Co1 N1 C28 -62.3(5) . .
O9 Co1 N1 C28 -124(3) . .
O3 Co1 N3 C22 129(3) . .
O11 Co1 N3 C22 26.9(5) . .
O6 Co1 N3 C22 -151.8(5) . .
N1 Co1 N3 C22 -62.7(5) . .
O9 Co1 N3 C22 114.0(5) . .
O3 Co1 N3 C21 -37(3) . .
O11 Co1 N3 C21 -139.8(5) . .
O6 Co1 N3 C21 41.5(5) . .
N1 Co1 N3 C21 130.6(5) . .
O9 Co1 N3 C21 -52.7(5) . .
Co1 O6 C1 O5 -11.8(10) . .
Co1 O6 C1 C2 168.5(4) . .
Co2 O5 C1 O6 -19.9(9) . .
Co2 O5 C1 C2 159.8(4) . .
O6 C1 C2 C7 22.4(9) . .
O5 C1 C2 C7 -157.4(6) . .
O6 C1 C2 C3 -156.4(6) . .
O5 C1 C2 C3 23.8(8) . .
C7 C2 C3 C4 -0.9(10) . .
C1 C2 C3 C4 177.9(6) . .
C2 C3 C4 C5 0.9(11) . .
C8 O7 C5 C6 -16.5(9) . .
C8 O7 C5 C4 164.7(6) . .
C3 C4 C5 O7 178.6(6) . .
C3 C4 C5 C6 -0.2(10) . .
O7 C5 C6 C7 -179.2(6) . .
C4 C5 C6 C7 -0.5(10) . .
C3 C2 C7 C6 0.2(10) . .
C1 C2 C7 C6 -178.6(6) . .
C5 C6 C7 C2 0.5(10) . .
C5 O7 C8 C56 177.5(5) . 2_556
C10 O10 C9 C38 -172.1(6) . 3_777
C9 O10 C10 C11 -16.2(10) . .
C9 O10 C10 C15 163.9(6) . .
O10 C10 C11 C12 176.5(7) . .
C15 C10 C11 C12 -3.6(11) . .
C10 C11 C12 C13 0.7(11) . .
C11 C12 C13 C14 2.0(11) . .
C11 C12 C13 C16 -172.0(6) . .
C12 C13 C14 C15 -1.7(11) . .
C16 C13 C14 C15 172.1(6) . .
C13 C14 C15 C10 -1.1(11) . .
O10 C10 C15 C14 -176.3(7) . .
C11 C10 C15 C14 3.8(11) . .
Co1 O9 C16 O8 153.3(18) . .
Co2 O9 C16 O8 6.3(5) . .
Co1 O9 C16 C13 -25(2) . .
Co2 O9 C16 C13 -172.0(6) . .
Co2 O8 C16 O9 -7.4(6) . .
Co2 O8 C16 C13 171.0(5) . .
C12 C13 C16 O9 171.8(6) . .
C14 C13 C16 O9 -2.0(10) . .
C12 C13 C16 O8 -6.5(9) . .
C14 C13 C16 O8 179.7(6) . .
C23 C17 C18 C19 0.4(11) 2_756 .
C23 C17 C18 N4 179.7(7) 2_756 .
C22 N4 C18 C17 147.0(7) . .
C20 N4 C18 C17 -36.0(10) . .
C22 N4 C18 C19 -33.8(9) . .
C20 N4 C18 C19 143.2(7) . .
C17 C18 C19 C25 -1.6(10) . 2_756
N4 C18 C19 C25 179.1(6) . 2_756
C22 N4 C20 C21 0.5(8) . .
C18 N4 C20 C21 -177.0(6) . .
N4 C20 C21 N3 -0.1(8) . .
C22 N3 C21 C20 -0.3(8) . .
Co1 N3 C21 C20 168.3(5) . .
C21 N3 C22 N4 0.6(7) . .
Co1 N3 C22 N4 -168.7(4) . .
C20 N4 C22 N3 -0.7(7) . .
C18 N4 C22 N3 176.8(5) . .
C17 C23 C24 C25 -0.5(11) 2_746 .
C17 C23 C24 N2 -179.2(7) 2_746 .
C26 N2 C24 C23 -24.7(10) . .
C27 N2 C24 C23 153.0(7) . .
C26 N2 C24 C25 156.6(6) . .
C27 N2 C24 C25 -25.7(9) . .
C23 C24 C25 C19 -0.7(10) . 2_746
N2 C24 C25 C19 177.9(6) . 2_746
C28 N1 C26 N2 0.3(7) . .
Co1 N1 C26 N2 -169.6(4) . .
C27 N2 C26 N1 0.2(8) . .
C24 N2 C26 N1 178.2(5) . .
C26 N2 C27 C28 -0.6(8) . .
C24 N2 C27 C28 -178.7(6) . .
N2 C27 C28 N1 0.9(9) . .
C26 N1 C28 C27 -0.7(8) . .
Co1 N1 C28 C27 169.9(5) . .
Co1 O11 C29 O1 18.2(14) . 1_655
Co1 O11 C29 C30 -160.4(7) . .
O11 C29 C30 C31 -153.4(6) . .
O1 C29 C30 C31 28.0(9) 1_655 .
O11 C29 C30 C35 27.6(9) . .
O1 C29 C30 C35 -151.0(6) 1_655 .
C35 C30 C31 C32 -1.9(10) . .
C29 C30 C31 C32 179.1(6) . .
C30 C31 C32 C33 1.1(11) . .
C31 C32 C33 O12 -178.4(6) . .
C31 C32 C33 C34 2.6(11) . .
C36 O12 C33 C32 5.2(10) . .
C36 O12 C33 C34 -175.7(6) . .
C32 C33 C34 C35 -5.5(11) . .
O12 C33 C34 C35 175.4(6) . .
C33 C34 C35 C30 4.7(11) . .
C31 C30 C35 C34 -1.1(10) . .
C29 C30 C35 C34 177.9(6) . .
C33 O12 C36 C37 167.5(5) . .
O12 C36 C37 C42 10.1(9) . .
O12 C36 C37 C38 -170.5(6) . .
C42 C37 C38 C39 -1.5(9) . .
C36 C37 C38 C39 179.1(6) . .
C42 C37 C38 C9 176.6(6) . 3_777
C36 C37 C38 C9 -2.8(9) . 3_777
C37 C38 C39 C40 1.3(10) . .
C9 C38 C39 C40 -176.8(7) 3_777 .
C38 C39 C40 C41 -0.7(11) . .
C39 C40 C41 C42 0.3(11) . .
C38 C37 C42 C41 1.1(10) . .
C36 C37 C42 C41 -179.5(6) . .
C40 C41 C42 C37 -0.5(11) . .
Co1 O3 C43 O2 18.2(10) . .
Co1 O3 C43 C44 -163.2(4) . .
Co2 O2 C43 O3 -8.6(9) . .
Co2 O2 C43 C44 172.7(4) . .
O3 C43 C44 C49 178.1(5) . .
O2 C43 C44 C49 -3.1(8) . .
O3 C43 C44 C45 1.4(8) . .
O2 C43 C44 C45 -179.9(5) . .
C49 C44 C45 C46 -0.3(9) . .
C43 C44 C45 C46 176.6(6) . .
C44 C45 C46 C47 1.6(10) . .
C50 O4 C47 C48 7.6(9) . .
C50 O4 C47 C46 -172.8(6) . .
C45 C46 C47 C48 -2.1(10) . .
C45 C46 C47 O4 178.2(6) . .
O4 C47 C48 C49 -179.0(6) . .
C46 C47 C48 C49 1.4(10) . .
C45 C44 C49 C48 -0.5(9) . .
C43 C44 C49 C48 -177.3(5) . .
C47 C48 C49 C44 -0.1(9) . .
C47 O4 C50 C51 171.3(5) . .
O4 C50 C51 C52 84.9(8) . .
O4 C50 C51 C56 -97.0(8) . .
C56 C51 C52 C53 -1.7(12) . .
C50 C51 C52 C53 176.5(7) . .
C51 C52 C53 C54 1.9(13) . .
C52 C53 C54 C55 -0.6(14) . .
C53 C54 C55 C56 -1.0(14) . .
C54 C55 C56 C51 1.3(12) . .
C54 C55 C56 C8 -175.3(8) . 2_546
C52 C51 C56 C55 0.0(11) . .
C50 C51 C56 C55 -178.1(7) . .
C52 C51 C56 C8 176.4(7) . 2_546
C50 C51 C56 C8 -1.7(10) . 2_546
